data_4001525
loop_
_publ_author_name
'Lin, Chia-Her'
'Yang, Ya-Ching'
'Chen, Chun-Yu'
'Wang, Sue-Lein'

_publ_section_title
;
 Unequivocal Heteroatom Insertion into a 24-Ring Channel Gallophosphate
 and Its Photoluminescence
;
_journal_issue 8
_journal_name_full 'Chemistry of Materials'
_journal_page_first 2095
_journal_paper_doi 10.1021/cm052859r
_journal_volume 18
_journal_year 2006
_chemical_formula_sum 'C4 H15.2 Fe0.2 Ga1.8 N3 O9 P2'
_chemical_formula_weight 448.00
_chemical_name_systematic
; 
 ? 
;
_space_group_IT_number 148
_symmetry_space_group_name_Hall '-R 3'
_symmetry_space_group_name_H-M 'R -3 :H'
_atom_sites_solution_hydrogens geom
_atom_sites_solution_primary direct
_atom_sites_solution_secondary difmap
_audit_creation_method SHELXL-97
_cell_angle_alpha 90.00
_cell_angle_beta 90.00
_cell_angle_gamma 120.00
_cell_formula_units_Z 18
_cell_length_a 23.6965(13)
_cell_length_b 23.6965(13)
_cell_length_c 13.5437(10)
_cell_measurement_temperature 295(2)
_cell_volume 6586.2(7)
_computing_structure_refinement 'SHELXL-97 (Sheldrick, 1997)'
_computing_structure_solution 'SHELXS-97 (Sheldrick, 1990)'
_diffrn_ambient_temperature 295(2)
_diffrn_measured_fraction_theta_full 0.981
_diffrn_measured_fraction_theta_max 0.981
_diffrn_radiation_monochromator graphite
_diffrn_radiation_source 'fine-focus sealed tube'
_diffrn_radiation_type MoK\a
_diffrn_radiation_wavelength 0.71073
_diffrn_reflns_av_R_equivalents 0.0845
_diffrn_reflns_av_sigmaI/netI 0.1349
_diffrn_reflns_limit_h_max 30
_diffrn_reflns_limit_h_min -28
_diffrn_reflns_limit_k_max 25
_diffrn_reflns_limit_k_min -31
_diffrn_reflns_limit_l_max 17
_diffrn_reflns_limit_l_min -17
_diffrn_reflns_number 14295
_diffrn_reflns_theta_full 28.28
_diffrn_reflns_theta_max 28.28
_diffrn_reflns_theta_min 1.72
_exptl_absorpt_coefficient_mu 3.773
_exptl_crystal_density_diffrn 2.033
_exptl_crystal_density_method 'not measured'
_exptl_crystal_F_000 4018
_refine_diff_density_max 0.953
_refine_diff_density_min -0.473
_refine_diff_density_rms 0.155
_refine_ls_extinction_coef 0.00014(3)
_refine_ls_extinction_expression Fc^*^=kFc[1+0.001xFc^2^\l^3^/sin(2\q)]^-1/4^
_refine_ls_extinction_method SHELXL
_refine_ls_goodness_of_fit_ref 0.897
_refine_ls_hydrogen_treatment mixed
_refine_ls_matrix_type full
_refine_ls_number_parameters 181
_refine_ls_number_reflns 3559
_refine_ls_number_restraints 0
_refine_ls_restrained_S_all 0.897
_refine_ls_R_factor_all 0.1072
_refine_ls_R_factor_gt 0.0432
_refine_ls_shift/su_max 0.591
_refine_ls_shift/su_mean 0.022
_refine_ls_structure_factor_coef Fsqd
_refine_ls_weighting_details 'calc w=1/[\s^2^(Fo^2^)+(0.0591P)^2^+0.0000P] where P=(Fo^2^+2Fc^2^)/3'
_refine_ls_weighting_scheme calc
_refine_ls_wR_factor_gt 0.1119
_refine_ls_wR_factor_ref 0.1235
_reflns_number_gt 1875
_reflns_number_total 3559
_reflns_threshold_expression >2sigma(I)
_cod_data_source_file cm052859rsi20051227_092258.cif
_cod_data_source_block NTHU-1Fe
_cod_original_formula_sum 'C4 H15.20 Fe0.20 Ga1.80 N3 O9 P2'
_cod_database_code 4001525

loop_
_symmetry_equiv_pos_as_xyz
'x, y, z'
'-y, x-y, z'
'-x+y, -x, z'
'x+2/3, y+1/3, z+1/3'
'-y+2/3, x-y+1/3, z+1/3'
'-x+y+2/3, -x+1/3, z+1/3'
'x+1/3, y+2/3, z+2/3'
'-y+1/3, x-y+2/3, z+2/3'
'-x+y+1/3, -x+2/3, z+2/3'
'-x, -y, -z'
'y, -x+y, -z'
'x-y, x, -z'
'-x+2/3, -y+1/3, -z+1/3'
'y+2/3, -x+y+1/3, -z+1/3'
'x-y+2/3, x+1/3, -z+1/3'
'-x+1/3, -y+2/3, -z+2/3'
'y+1/3, -x+y+2/3, -z+2/3'
'x-y+1/3, x+2/3, -z+2/3'

loop_
_atom_site_label
_atom_site_type_symbol
_atom_site_fract_x
_atom_site_fract_y
_atom_site_fract_z
_atom_site_U_iso_or_equiv
_atom_site_adp_type
_atom_site_occupancy
_atom_site_symmetry_multiplicity
_atom_site_calc_flag
_atom_site_refinement_flags
Ga1 Ga 0.36123(3) 0.09308(3) 0.11893(5) 0.0242(2) Uani 0.80 1 d P
Fe1 Fe 0.36123(3) 0.09308(3) 0.11893(5) 0.0242(2) Uani 0.20 1 d P
Ga2 Ga 0.34990(3) 0.24363(3) -0.08332(5) 0.0253(2) Uani 1 1 d .
P1 P 0.41936(8) 0.23695(8) 0.12064(12) 0.0247(4) Uani 1 1 d .
P2 P 0.32701(8) -0.01339(8) 0.27598(11) 0.0212(4) Uani 1 1 d .
O1 O 0.3689(2) 0.2118(2) 0.0380(3) 0.0304(11) Uani 1 1 d .
O2 O 0.4234(2) 0.1768(2) 0.1568(3) 0.0278(10) Uani 1 1 d .
O3 O 0.2751(2) 0.0735(2) 0.1262(3) 0.0280(10) Uani 1 1 d .
O4 O 0.4847(2) 0.2908(2) 0.0914(4) 0.0481(14) Uani 1 1 d .
O5 O 0.3762(2) 0.04500(19) 0.2127(3) 0.0258(10) Uani 1 1 d .
O6 O 0.3762(2) 0.0756(2) -0.0105(3) 0.0318(11) Uani 1 1 d .
O7 O 0.3355(2) 0.2716(2) -0.2156(3) 0.0325(11) Uani 1 1 d .
O8 O 0.3664(2) 0.32363(19) -0.0260(3) 0.0274(10) Uani 1 1 d .
N1 N 0.4444(3) 0.2777(3) -0.1306(4) 0.0350(14) Uani 1 1 d .
N2 N 0.3335(3) 0.1568(3) -0.1473(4) 0.0315(13) Uani 1 1 d .
N3 N 0.2514(3) 0.1888(3) -0.0574(4) 0.0319(13) Uani 1 1 d .
C1 C 0.4483(4) 0.2205(4) -0.1720(6) 0.048(2) Uani 1 1 d .
C2 C 0.3852(4) 0.1744(4) -0.2205(5) 0.047(2) Uani 1 1 d .
C3 C 0.2661(4) 0.1236(3) -0.1814(5) 0.0418(19) Uani 1 1 d .
C4 C 0.2247(4) 0.1208(3) -0.0951(5) 0.045(2) Uani 1 1 d .
O9 O 0.5421(8) 0.2008(9) 0.0100(14) 0.137(7) Uiso 0.50 1 d P
O10 O 0.0561(17) 0.0724(17) -0.153(2) 0.299(17) Uiso 0.50 1 d P
H1 H 0.4762 0.2913 -0.0796 0.050 Uiso 1 1 d .
H2 H 0.4576 0.3124 -0.1750 0.050 Uiso 1 1 d .
H4 H 0.2247 0.2060 -0.0906 0.050 Uiso 1 1 d .
H5 H 0.2487 0.1830 0.0142 0.050 Uiso 1 1 d .
H6 H 0.4512 0.1971 -0.1065 0.050 Uiso 1 1 d .
H7 H 0.5012 0.2532 -0.2246 0.050 Uiso 1 1 d .
H8 H 0.3889 0.1312 -0.2366 0.050 Uiso 1 1 d .
H9 H 0.3799 0.2090 -0.2757 0.050 Uiso 1 1 d .
H10 H 0.2642 0.1486 -0.2487 0.050 Uiso 1 1 d .
H11 H 0.2424 0.0756 -0.2104 0.050 Uiso 1 1 d .
H12 H 0.1746 0.0978 -0.1212 0.050 Uiso 1 1 d .
H13 H 0.2229 0.0942 -0.0268 0.050 Uiso 1 1 d .

loop_
_atom_site_aniso_label
_atom_site_aniso_U_11
_atom_site_aniso_U_22
_atom_site_aniso_U_33
_atom_site_aniso_U_23
_atom_site_aniso_U_13
_atom_site_aniso_U_12
Ga1 0.0277(4) 0.0268(4) 0.0153(4) 0.0004(3) -0.0028(3) 0.0115(4)
Fe1 0.0277(4) 0.0268(4) 0.0153(4) 0.0004(3) -0.0028(3) 0.0115(4)
Ga2 0.0353(5) 0.0257(4) 0.0165(4) -0.0004(3) -0.0014(3) 0.0164(4)
P1 0.0266(10) 0.0222(9) 0.0224(9) 0.0013(7) 0.0002(7) 0.0100(8)
P2 0.0252(9) 0.0230(9) 0.0144(8) 0.0000(6) -0.0003(7) 0.0112(8)
O1 0.041(3) 0.032(3) 0.017(2) 0.0018(19) -0.008(2) 0.017(2)
O2 0.030(3) 0.030(3) 0.026(2) -0.002(2) -0.005(2) 0.017(2)
O3 0.031(3) 0.030(3) 0.020(2) -0.006(2) -0.003(2) 0.013(2)
O4 0.034(3) 0.041(3) 0.057(4) 0.008(3) 0.008(3) 0.009(3)
O5 0.028(2) 0.027(2) 0.021(2) 0.0033(19) 0.0000(19) 0.012(2)
O6 0.033(3) 0.023(2) 0.029(3) -0.001(2) -0.002(2) 0.007(2)
O7 0.059(3) 0.034(3) 0.014(2) 0.000(2) -0.006(2) 0.030(3)
O8 0.034(3) 0.026(2) 0.017(2) -0.0019(18) 0.0038(19) 0.012(2)
N1 0.040(4) 0.026(3) 0.039(4) 0.007(3) 0.003(3) 0.017(3)
N2 0.043(4) 0.030(3) 0.022(3) -0.005(2) -0.005(3) 0.020(3)
N3 0.038(3) 0.034(3) 0.026(3) 0.004(3) -0.007(3) 0.019(3)
C1 0.053(5) 0.046(5) 0.054(5) -0.004(4) 0.005(4) 0.032(4)
C2 0.075(6) 0.044(5) 0.036(4) -0.008(4) -0.001(4) 0.042(5)
C3 0.058(5) 0.033(4) 0.029(4) -0.009(3) -0.012(4) 0.018(4)
C4 0.053(5) 0.034(4) 0.040(5) -0.003(4) -0.014(4) 0.016(4)

loop_
_atom_type_symbol
_atom_type_description
_atom_type_scat_dispersion_real
_atom_type_scat_dispersion_imag
_atom_type_scat_source
C C 0.0033 0.0016 'International Tables Vol C Tables 4.2.6.8 and 6.1.1.4'
H H 0.0000 0.0000 'International Tables Vol C Tables 4.2.6.8 and 6.1.1.4'
N N 0.0061 0.0033 'International Tables Vol C Tables 4.2.6.8 and 6.1.1.4'
O O 0.0106 0.0060 'International Tables Vol C Tables 4.2.6.8 and 6.1.1.4'
P P 0.1023 0.0942 'International Tables Vol C Tables 4.2.6.8 and 6.1.1.4'
Fe Fe 0.3463 0.8444 'International Tables Vol C Tables 4.2.6.8 and 6.1.1.4'
Ga Ga 0.2307 1.6083 'International Tables Vol C Tables 4.2.6.8 and 6.1.1.4'

loop_
_geom_angle_atom_site_label_1
_geom_angle_atom_site_label_2
_geom_angle_atom_site_label_3
_geom_angle
_geom_angle_site_symmetry_1
_geom_angle_site_symmetry_3
O5 Ga1 O2 100.01(18) . .
O5 Ga1 O3 109.53(18) . .
O2 Ga1 O3 116.02(18) . .
O5 Ga1 O6 112.96(19) . .
O2 Ga1 O6 110.91(18) . .
O3 Ga1 O6 107.43(18) . .
O8 Ga2 O1 94.03(18) . .
O8 Ga2 O7 91.10(17) . .
O1 Ga2 O7 173.47(18) . .
O8 Ga2 N3 99.36(19) . .
O1 Ga2 N3 91.18(19) . .
O7 Ga2 N3 92.0(2) . .
O8 Ga2 N1 95.44(19) . .
O1 Ga2 N1 89.8(2) . .
O7 Ga2 N1 85.6(2) . .
N3 Ga2 N1 165.1(2) . .
O8 Ga2 N2 179.0(2) . .
O1 Ga2 N2 86.20(19) . .
O7 Ga2 N2 88.60(19) . .
N3 Ga2 N2 81.6(2) . .
N1 Ga2 N2 83.6(2) . .
O4 P1 O1 114.6(3) . .
O4 P1 O2 110.8(3) . .
O1 P1 O2 105.5(2) . .
O4 P1 O3 109.9(3) . 13
O1 P1 O3 107.6(2) . 13
O2 P1 O3 108.1(2) . 13
O7 P2 O8 109.6(2) 11 13
O7 P2 O6 110.3(3) 11 6
O8 P2 O6 108.0(2) 13 6
O7 P2 O5 112.3(2) 11 .
O8 P2 O5 110.6(2) 13 .
O6 P2 O5 106.1(2) 6 .
P1 O1 Ga2 138.9(3) . .
P1 O2 Ga1 120.8(2) . .
P1 O3 Ga1 123.6(2) 13 .
P2 O5 Ga1 129.7(3) . .
P2 O6 Ga1 125.4(3) 8_544 .
P2 O7 Ga2 145.8(3) 12 .
P2 O8 Ga2 138.3(3) 13 .
C1 N1 Ga2 107.7(4) . .
C1 N1 H1 100.3 . .
Ga2 N1 H1 115.3 . .
C1 N1 H2 113.9 . .
Ga2 N1 H2 111.3 . .
H1 N1 H2 108.0 . .
C3 N2 C2 118.3(6) . .
C3 N2 Ga2 106.2(4) . .
C2 N2 Ga2 106.5(4) . .
C4 N3 Ga2 110.9(4) . .
C4 N3 H4 105.6 . .
Ga2 N3 H4 114.2 . .
C4 N3 H5 103.0 . .
Ga2 N3 H5 103.4 . .
H4 N3 H5 119.1 . .
C2 C1 N1 109.4(6) . .
C2 C1 H6 106.7 . .
N1 C1 H6 101.9 . .
C2 C1 H7 120.4 . .
N1 C1 H7 98.1 . .
H6 C1 H7 118.0 . .
N2 C2 C1 107.4(6) . .
N2 C2 H8 108.5 . .
C1 C2 H8 104.7 . .
N2 C2 H9 105.4 . .
C1 C2 H9 100.9 . .
H8 C2 H9 128.4 . .
N2 C3 C4 107.0(6) . .
N2 C3 H10 107.4 . .
C4 C3 H10 117.7 . .
N2 C3 H11 123.1 . .
C4 C3 H11 104.9 . .
H10 C3 H11 97.4 . .
N3 C4 C3 107.6(6) . .
N3 C4 H12 114.7 . .
C3 C4 H12 107.1 . .
N3 C4 H13 101.7 . .
C3 C4 H13 120.8 . .
H12 C4 H13 105.3 . .

loop_
_geom_bond_atom_site_label_1
_geom_bond_atom_site_label_2
_geom_bond_distance
_geom_bond_site_symmetry_2
Ga1 O5 1.855(4) .
Ga1 O2 1.856(4) .
Ga1 O3 1.857(4) .
Ga1 O6 1.875(4) .
Ga2 O8 1.899(4) .
Ga2 O1 1.953(4) .
Ga2 O7 1.999(4) .
Ga2 N3 2.056(5) .
Ga2 N1 2.066(6) .
Ga2 N2 2.081(5) .
P1 O4 1.485(5) .
P1 O1 1.525(4) .
P1 O2 1.556(4) .
P1 O3 1.567(4) 13
P2 O7 1.501(4) 11
P2 O8 1.524(4) 13
P2 O6 1.548(4) 6
P2 O5 1.547(4) .
O3 P1 1.567(4) 13
O6 P2 1.548(4) 8_544
O7 P2 1.501(4) 12
O8 P2 1.524(4) 13
N1 C1 1.512(9) .
N1 H1 0.9517 .
N1 H2 0.9371 .
N2 C3 1.458(9) .
N2 C2 1.465(9) .
N3 C4 1.496(9) .
N3 H4 1.0133 .
N3 H5 0.9769 .
C1 C2 1.493(11) .
C1 H6 1.0664 .
C1 H7 1.3074 .
C2 H8 1.0919 .
C2 H9 1.1620 .
C3 C4 1.506(10) .
C3 H10 1.1008 .
C3 H11 1.0600 .
C4 H12 1.0885 .
C4 H13 1.1084 .
